data_1548405
loop_
_publ_author_name
'Harry J. Shrives'
'Jose A. Fernandez-Salas'
'Christin Hedtke'
'Alexander P. Pulis'
'David J. Procter'

_publ_section_title
;
 Regioselective synthesis of C3 alkylated and arylated benzothiophenes
;
_journal_name_full 'Nature Communications'
_journal_page_first 14801
_journal_paper_doi 10.1038/ncomms14801
_journal_volume 8
_journal_year 2017
_chemical_formula_sum 'C14 H9 Br O S'
_chemical_formula_weight 305.18
_space_group_IT_number 4
_symmetry_cell_setting monoclinic
_symmetry_Int_Tables_number 4
_symmetry_space_group_name_Hall 'P 2yb'
_symmetry_space_group_name_H-M 'P 1 21 1'
_cell_angle_alpha 90.
_cell_angle_beta 91.680(4)
_cell_angle_gamma 90.
_cell_formula_units_Z 2
_cell_length_a 5.9996(3)
_cell_length_b 4.9812(3)
_cell_length_c 18.7925(10)
_cell_volume 561.38(5)
_diffrn_ambient_temperature 150
_diffrn_radiation_probe x-ray
_diffrn_radiation_type CuK\a
_diffrn_radiation_wavelength 1.54178
_exptl_absorpt_coefficient_mu 6.533
_exptl_crystal_density_diffrn 1.805
_exptl_crystal_F_000 304
_refine_ls_goodness_of_fit_ref 1.065
_refine_ls_number_parameters 154
_refine_ls_number_reflns 1605
_refine_ls_R_factor_all 0.0432
_refine_ls_R_factor_gt 0.0411
_refine_ls_wR_factor_gt 0.1100
_refine_ls_wR_factor_ref 0.1114
_cod_data_source_file ncomms14801.cif
_cod_data_source_block s4511ma
_cod_depositor_comments
;
  Crystal size  0.190 x 0.150 x 0.030 mm  
  Theta range for data collection   2.352 to 71.995 deg.  
  Limiting indices    -7<=h<=7, -6<=k<=4, -23<=l<=23   
  Reflections collected / unique    3042 / 1605 [R(int) = 0.0529]  
  Completeness to theta = 67.679    97.8 %  
  Absorption correction     Semi-empirical from equivalents  
  Max. and min. transmission  0.828 and 0.586829  
  Refinement method   Full-matrix least-squares on F^2  
  Data / restraints / parameters    1605 / 1 / 154  
  Absolute structure parameter  0.03(4)  
  Extinction coefficient    n/a  
  Largest diff. peak and hole   1.800 and -0.524 e.A^-3  
;
_cod_original_sg_symbol_H-M 'P 21'
_cod_database_code 1548405

loop_
_space_group_symop_id
_space_group_symop_operation_xyz
1 x,y,z
2 -x,1/2+y,-z

loop_
_atom_site_aniso_label
_atom_site_aniso_U_11
_atom_site_aniso_U_22
_atom_site_aniso_U_33
_atom_site_aniso_U_23
_atom_site_aniso_U_13
_atom_site_aniso_U_12
Br1 0.0250(10) 0.0260(10) 0.0300(10) 0.0010(10) 0.0050(10) -0.0040(10)
S1 0.0180(10) 0.0290(10) 0.0350(10) 0.0010(10) 0.0040(10) -0.0050(10)
O1 0.020(3) 0.030(3) 0.031(3) -0.002(2) 0.005(2) -0.004(2)
C1 0.021(4) 0.027(4) 0.026(3) -0.001(3) 0.005(3) 0.004(3)
C2 0.023(4) 0.024(4) 0.030(4) -0.001(3) 0.001(3) 0.005(3)
C3 0.021(3) 0.025(4) 0.032(3) -0.004(4) 0.001(3) -0.003(4)
C4 0.011(3) 0.024(4) 0.036(4) -0.008(3) 0.005(3) -0.002(3)
C5 0.022(4) 0.026(4) 0.029(3) 0.001(3) 0.009(3) 0.002(3)
C6 0.022(3) 0.019(4) 0.034(3) 0.007(4) 0.005(3) 0.003(4)
C7 0.025(4) 0.029(5) 0.027(3) 0.000(3) 0.006(3) 0.001(3)
C8 0.025(4) 0.038(5) 0.029(4) -0.001(4) -0.003(3) 0.005(4)
C9 0.019(4) 0.029(5) 0.035(4) 0.002(3) -0.003(3) 0.000(3)
C10 0.015(4) 0.034(5) 0.031(4) 0.004(3) -0.001(3) 0.002(3)
C11 0.017(3) 0.027(4) 0.027(3) 0.008(4) 0.000(2) 0.000(4)
C12 0.015(3) 0.026(4) 0.030(4) 0.000(3) 0.002(3) 0.002(3)
C13 0.014(3) 0.022(5) 0.029(3) -0.005(3) 0.004(3) -0.002(2)
C14 0.012(3) 0.020(4) 0.033(4) -0.008(3) 0.006(3) -0.003(3)

loop_
_atom_site_label
_atom_site_type_symbol
_atom_site_thermal_displace_type
_atom_site_fract_x
_atom_site_fract_y
_atom_site_fract_z
_atom_site_occupancy
_atom_site_U_iso_or_equiv
_atom_site_calc_flag
_atom_site_refinement_flags
_atom_site_disorder_assembly
_atom_site_disorder_group
Br1 Br Uani 0.41150(10) 1.2489(2) 0.06220(10) 1.000 0.0269(6) . . . .
S1 S Uani -0.1418(3) 0.3765(4) 0.23400(10) 1.000 0.0273(6) . . . .
O1 O Uani -0.0104(9) 0.5554(12) 0.3650(3) 1.000 0.0269(17) . . . .
C1 C Uani 0.2418(13) 0.9832(18) 0.1120(4) 1.000 0.025(2) . . . .
C2 C Uani 0.0322(13) 0.9219(17) 0.0835(4) 1.000 0.026(2) . . . .
C3 C Uani -0.0908(12) 0.728(2) 0.1196(4) 1.000 0.0260(19) . . . .
C4 C Uani -0.0087(12) 0.6181(18) 0.1823(4) 1.000 0.024(2) . . . .
C5 C Uani 0.0655(12) 0.3977(17) 0.3050(4) 1.000 0.026(2) . . . .
C6 C Uani 0.1557(11) 0.726(2) 0.3838(4) 1.000 0.0249(19) . . . .
C7 C Uani 0.1548(14) 0.8947(19) 0.4435(4) 1.000 0.027(2) . . . .
C8 C Uani 0.3332(14) 1.0680(19) 0.4549(4) 1.000 0.031(3) . . . .
C9 C Uani 0.5118(13) 1.0761(18) 0.4081(4) 1.000 0.028(3) . . . .
C10 C Uani 0.5111(12) 0.9022(19) 0.3496(4) 1.000 0.027(3) . . . .
C11 C Uani 0.3307(11) 0.733(2) 0.3375(3) 1.000 0.0237(19) . . . .
C12 C Uani 0.2734(12) 0.5445(17) 0.2771(4) 1.000 0.024(2) . . . .
C13 C Uani 0.2041(11) 0.6862(14) 0.2086(4) 1.000 0.022(2) . . . .
C14 C Uani 0.3295(11) 0.8760(17) 0.1735(4) 1.000 0.022(2) . . . .
H2 H Uiso -0.02520 1.00700 0.04160 1.000 0.0310 . . . .
H3 H Uiso -0.23180 0.67170 0.10070 1.000 0.0310 . . . .
H5 H Uiso 0.10780 0.21320 0.32140 1.000 0.0310 . . . .
H7 H Uiso 0.03490 0.89050 0.47530 1.000 0.0330 . . . .
H8 H Uiso 0.33470 1.18360 0.49510 1.000 0.0370 . . . .
H9 H Uiso 0.63160 1.19820 0.41620 1.000 0.0340 . . . .
H10 H Uiso 0.63310 0.90000 0.31850 1.000 0.0320 . . . .
H12 H Uiso 0.39790 0.41550 0.26920 1.000 0.0290 . . . .
H14 H Uiso 0.47200 0.92960 0.19170 1.000 0.0260 . . . .

loop_
_geom_angle_atom_site_label_1
_geom_angle_atom_site_label_2
_geom_angle_atom_site_label_3
_geom_angle
_geom_angle_site_symmetry_1
_geom_angle_site_symmetry_2
_geom_angle_site_symmetry_3
_geom_angle_publ_flag
C4 S1 C5 93.1(4) . . . yes
C5 O1 C6 107.3(6) . . . yes
Br1 C1 C2 116.7(6) . . . yes
Br1 C1 C14 118.9(6) . . . yes
C2 C1 C14 124.3(8) . . . no
C1 C2 C3 116.7(7) . . . no
C2 C3 C4 120.5(7) . . . no
S1 C4 C3 126.1(6) . . . yes
S1 C4 C13 113.4(6) . . . yes
C3 C4 C13 120.4(7) . . . no
S1 C5 O1 112.3(5) . . . yes
S1 C5 C12 108.8(5) . . . yes
O1 C5 C12 106.3(6) . . . yes
O1 C6 C7 124.6(7) . . . yes
O1 C6 C11 114.8(7) . . . yes
C7 C6 C11 120.6(8) . . . no
C6 C7 C8 118.4(7) . . . no
C7 C8 C9 121.3(8) . . . no
C8 C9 C10 119.3(8) . . . no
C9 C10 C11 119.3(7) . . . no
C6 C11 C10 121.1(7) . . . no
C6 C11 C12 107.3(7) . . . no
C10 C11 C12 131.6(6) . . . no
C5 C12 C11 102.0(6) . . . no
C5 C12 C13 107.7(6) . . . no
C11 C12 C13 113.6(7) . . . no
C4 C13 C12 114.4(6) . . . no
C4 C13 C14 120.0(7) . . . no
C12 C13 C14 125.6(6) . . . no
C1 C14 C13 117.9(7) . . . no
C1 C2 H2 122.00 . . . no
C3 C2 H2 122.00 . . . no
C2 C3 H3 120.00 . . . no
C4 C3 H3 120.00 . . . no
S1 C5 H5 110.00 . . . no
O1 C5 H5 110.00 . . . no
C12 C5 H5 110.00 . . . no
C6 C7 H7 121.00 . . . no
C8 C7 H7 121.00 . . . no
C7 C8 H8 119.00 . . . no
C9 C8 H8 119.00 . . . no
C8 C9 H9 120.00 . . . no
C10 C9 H9 120.00 . . . no
C9 C10 H10 120.00 . . . no
C11 C10 H10 120.00 . . . no
C5 C12 H12 111.00 . . . no
C11 C12 H12 111.00 . . . no
C13 C12 H12 111.00 . . . no
C1 C14 H14 121.00 . . . no
C13 C14 H14 121.00 . . . no

loop_
_geom_bond_atom_site_label_1
_geom_bond_atom_site_label_2
_geom_bond_distance
_geom_bond_site_symmetry_1
_geom_bond_site_symmetry_2
_geom_bond_publ_flag
Br1 C1 1.929(8) . . yes
S1 C4 1.754(8) . . yes
S1 C5 1.800(8) . . yes
O1 C5 1.458(10) . . yes
O1 C6 1.349(10) . . yes
C1 C2 1.386(11) . . no
C1 C14 1.365(11) . . no
C2 C3 1.403(12) . . no
C3 C4 1.377(11) . . no
C4 C13 1.397(10) . . no
C5 C12 1.550(11) . . no
C6 C7 1.402(12) . . no
C6 C11 1.384(9) . . no
C7 C8 1.387(12) . . no
C8 C9 1.407(11) . . no
C9 C10 1.400(12) . . no
C10 C11 1.385(11) . . no
C11 C12 1.505(11) . . no
C12 C13 1.516(11) . . no
C13 C14 1.387(10) . . no
C2 H2 0.9500 . . no
C3 H3 0.9500 . . no
C5 H5 1.0000 . . no
C7 H7 0.9500 . . no
C8 H8 0.9500 . . no
C9 H9 0.9500 . . no
C10 H10 0.9500 . . no
C12 H12 1.0000 . . no
C14 H14 0.9500 . . no

loop_
_geom_hbond_atom_site_label_D
_geom_hbond_atom_site_label_H
_geom_hbond_atom_site_label_A
_geom_hbond_distance_DH
_geom_hbond_distance_HA
_geom_hbond_distance_DA
_geom_hbond_angle_DHA
_geom_hbond_site_symmetry_A
_geom_hbond_publ_flag
C12 H12 S1 1.0000 2.8700 3.719(8) 144.00 1_655 yes

loop_
_geom_torsion_atom_site_label_1
_geom_torsion_atom_site_label_2
_geom_torsion_atom_site_label_3
_geom_torsion_atom_site_label_4
_geom_torsion
_geom_torsion_site_symmetry_1
_geom_torsion_site_symmetry_2
_geom_torsion_site_symmetry_3
_geom_torsion_site_symmetry_4
_geom_torsion_publ_flag
C5 S1 C4 C3 -173.1(8) . . . . no
C5 S1 C4 C13 10.1(6) . . . . no
C4 S1 C5 O1 102.2(6) . . . . no
C4 S1 C5 C12 -15.1(6) . . . . no
C6 O1 C5 C12 -14.6(8) . . . . no
C6 O1 C5 S1 -133.4(6) . . . . no
C5 O1 C6 C11 8.5(9) . . . . no
C5 O1 C6 C7 -173.9(8) . . . . no
Br1 C1 C14 C13 179.7(6) . . . . no
C2 C1 C14 C13 2.3(13) . . . . no
Br1 C1 C2 C3 179.8(6) . . . . no
C14 C1 C2 C3 -2.8(13) . . . . no
C1 C2 C3 C4 3.5(12) . . . . no
C2 C3 C4 S1 179.6(7) . . . . no
C2 C3 C4 C13 -3.9(13) . . . . no
C3 C4 C13 C12 -178.7(8) . . . . no
S1 C4 C13 C14 -179.7(6) . . . . no
C3 C4 C13 C14 3.4(12) . . . . no
S1 C4 C13 C12 -1.7(9) . . . . no
S1 C5 C12 C11 136.0(6) . . . . no
O1 C5 C12 C13 -105.0(7) . . . . no
S1 C5 C12 C13 16.2(8) . . . . no
O1 C5 C12 C11 14.8(8) . . . . no
O1 C6 C7 C8 -177.5(8) . . . . no
C11 C6 C7 C8 0.0(13) . . . . no
O1 C6 C11 C10 179.0(8) . . . . no
O1 C6 C11 C12 1.6(10) . . . . no
C7 C6 C11 C10 1.3(13) . . . . no
C7 C6 C11 C12 -176.1(8) . . . . no
C6 C7 C8 C9 0.0(13) . . . . no
C7 C8 C9 C10 -1.2(13) . . . . no
C8 C9 C10 C11 2.4(12) . . . . no
C9 C10 C11 C6 -2.5(13) . . . . no
C9 C10 C11 C12 174.1(8) . . . . no
C6 C11 C12 C5 -10.2(9) . . . . no
C6 C11 C12 C13 105.4(8) . . . . no
C10 C11 C12 C5 172.8(9) . . . . no
C10 C11 C12 C13 -71.6(11) . . . . no
C5 C12 C13 C4 -9.6(9) . . . . no
C5 C12 C13 C14 168.3(7) . . . . no
C11 C12 C13 C4 -121.7(7) . . . . no
C11 C12 C13 C14 56.1(10) . . . . no
C4 C13 C14 C1 -2.5(11) . . . . no
C12 C13 C14 C1 179.8(7) . . . . no
